data_2006870
loop_
_publ_author_name
'Bolte, Michael'

_publ_section_title
;(+)-(2<i>S</i>,3<i>S</i>,4<i>S</i>,5<i>S</i>)-2-Benzyl-<i>N</i>-(<i>tert</i>-butyloxycarbonyl)-3-hydroxy-4,5-dimethylpyrrolidine
 at 143K
;
_journal_issue 12
_journal_name_full 'Acta Crystallographica Section C'
_journal_page_first IUC9700028
_journal_paper_doi 10.1107/S0108270197099289
_journal_volume 53
_journal_year 1997
_chemical_formula_sum 'C18 H27 N O3'
_chemical_formula_weight 305.41
_chemical_name_systematic
;
(+)-(2S,3S,4S,5S)-(N-t-Butyloxycarbonyl)-2-benzyl-4,5-dimethyl-
3-hydroxy-pyrrolidine
;
_space_group_IT_number 4
_symmetry_cell_setting monoclinic
_symmetry_space_group_name_Hall 'P 2yb'
_symmetry_space_group_name_H-M 'P 1 21 1'
_audit_creation_method SHELXL
_cell_angle_alpha 90
_cell_angle_beta 97.138(6)
_cell_angle_gamma 90
_cell_formula_units_Z 2
_cell_length_a 5.9054(8)
_cell_length_b 9.2686(7)
_cell_length_c 15.946(2)
_cell_measurement_reflns_used 409
_cell_measurement_temperature 143
_cell_measurement_theta_max 25.00
_cell_measurement_theta_min 1.00
_cell_volume 866.04(17)
_computing_cell_refinement 'Siemens SMART'
_computing_data_collection 'Siemens SMART'
_computing_data_reduction 'Siemens SAINT'
_computing_molecular_graphics 'XP (Siemens XTL-Plus)'
_computing_structure_refinement 'SHELXL-96 (Sheldrick, 1996b)'
_computing_structure_solution 'SHELXS-96 (Sheldrick, 1990)'
_diffrn_ambient_temperature 143
_diffrn_measurement_device 'Siemens CCD three circle diffractometer'
_diffrn_measurement_method \w
_diffrn_radiation_monochromator 'highly oriented graphite crystal'
_diffrn_radiation_source 'fine-focus sealed tube'
_diffrn_radiation_type MoK\a
_diffrn_radiation_wavelength 0.71073
_diffrn_reflns_av_R_equivalents 0.0382
_diffrn_reflns_av_sigmaI/netI 0.0289
_diffrn_reflns_limit_h_max 7
_diffrn_reflns_limit_h_min -7
_diffrn_reflns_limit_k_max 11
_diffrn_reflns_limit_k_min -11
_diffrn_reflns_limit_l_max 19
_diffrn_reflns_limit_l_min -19
_diffrn_reflns_number 15294
_diffrn_reflns_theta_max 26.42
_diffrn_reflns_theta_min 2.55
_diffrn_standards_decay_% 0.0
_diffrn_standards_interval_time 720
_diffrn_standards_number 265
_exptl_absorpt_coefficient_mu 0.079
_exptl_absorpt_correction_T_max 1.0000
_exptl_absorpt_correction_T_min 0.6100
_exptl_absorpt_correction_type 'Empirical, SADABS (Sheldrick,1996a)'
_exptl_crystal_colour colourless
_exptl_crystal_density_diffrn 1.171
_exptl_crystal_description block
_exptl_crystal_F_000 332
_exptl_crystal_size_max 1.00
_exptl_crystal_size_mid 0.70
_exptl_crystal_size_min 0.50
_refine_diff_density_max 0.188
_refine_diff_density_min -0.133
_refine_ls_abs_structure_details 'Flack H D (1983), Acta Cryst. A39, 876-881'
_refine_ls_abs_structure_Flack 0.0(7)
_refine_ls_extinction_method none
_refine_ls_goodness_of_fit_all 1.052
_refine_ls_goodness_of_fit_obs 1.060
_refine_ls_hydrogen_treatment 'see experimental section'
_refine_ls_matrix_type full
_refine_ls_number_parameters 200
_refine_ls_number_reflns 3539
_refine_ls_number_restraints 1
_refine_ls_restrained_S_all 1.052
_refine_ls_restrained_S_obs 1.060
_refine_ls_R_factor_all 0.0369
_refine_ls_R_factor_obs .0362
_refine_ls_shift/esd_max 0.000
_refine_ls_shift/esd_mean 0.000
_refine_ls_structure_factor_coef Fsqd
_refine_ls_weighting_details 'w=1/[\s^2^(Fo^2^)+(0.0692P)^2^+0.0829P] where P=(Fo^2^+2Fc^2^)/3'
_refine_ls_weighting_scheme calc
_refine_ls_wR_factor_all 0.0975
_refine_ls_wR_factor_obs .0970
_reflns_number_observed 3458
_reflns_number_total 3539
_reflns_observed_criterion >2sigma(I)
_cod_data_source_file qa0017.cif
_cod_data_source_block th2
_cod_depositor_comments
;
The following automatic conversions were performed:
'_symmetry_cell_setting' value 'Monoclinic' changed to 'monoclinic'
according to '/home/saulius/struct/CIF-dictionaries/cif_core.dic'
dictionary named 'cif_core.dic' version 2.4.1 from 2010-06-29.

Automatic conversion script
Id: cif_fix_enum 1527 2010-12-29 10:47:43Z saulius 

The following automatic conversions were performed:

'_symmetry_cell_setting' value 'Monoclinic' changed to 'monoclinic'
according to /home/saulius/struct/CIF-dictionaries/cif_core.dic
dictionary named 'cif_core.dic' version 2.4.1 from 2010-06-29.

Automatic conversion script
Id: cif_fix_values 1715 2011-07-08 13:25:40Z adriana 

The following automatic conversions were performed:

'_refine_ls_weighting_scheme' value 'calc
w=1/[\s^2^(Fo^2^)+(0.0692P)^2^+0.0829P] where P=(Fo^2^+2Fc^2^)/3' was
changed to 'calc'. New tag '_refine_ls_weighting_details' was
created. The value of the new tag was set to
'w=1/[\s^2^(Fo^2^)+(0.0692P)^2^+0.0829P] where P=(Fo^2^+2Fc^2^)/3'.

Automatic conversion script
Id: cif_fix_values 3143 2015-03-26 13:38:13Z robertas 
;
_cod_original_sg_symbol_H-M P2(1)
_cod_database_code 2006870
_cod_database_fobs_code 2006870

loop_
_symmetry_equiv_pos_as_xyz
'x, y, z'
'-x, y+1/2, -z'

loop_
_atom_site_aniso_label
_atom_site_aniso_U_11
_atom_site_aniso_U_22
_atom_site_aniso_U_33
_atom_site_aniso_U_12
_atom_site_aniso_U_13
_atom_site_aniso_U_23
N1 .0238(5) .0220(5) .0155(5) -.0042(4) .0033(4) -.0023(4)
C2 .0219(6) .0195(6) .0164(6) .0004(5) .0020(4) -.0034(5)
C3 .0221(6) .0204(6) .0211(6) -.0001(5) .0031(5) -.0048(5)
O31 .0232(4) .0331(5) .0206(5) .0052(4) .0007(4) -.0030(4)
C4 .0228(6) .0192(6) .0247(6) -.0005(5) .0044(5) -.0021(5)
C41 .0295(7) .0277(7) .0344(8) -.0075(6) .0065(6) .0010(6)
C5 .0216(6) .0228(6) .0193(6) -.0025(5) .0053(5) -.0009(5)
C51 .0351(8) .0374(8) .0227(7) -.0091(6) .0017(6) .0068(6)
C11 .0227(6) .0188(6) .0164(6) .0008(5) -.0005(5) -.0010(5)
O11 .0250(5) .0268(5) .0197(4) -.0057(4) .0042(4) -.0037(4)
O12 .0244(5) .0286(5) .0199(4) -.0043(4) .0031(4) -.0083(4)
C13 .0275(7) .0243(6) .0182(6) -.0031(5) -.0004(5) -.0075(5)
C14 .0405(8) .0422(9) .0269(7) -.0058(7) .0081(6) -.0131(6)
C15 .0335(8) .0410(9) .0307(8) .0061(7) -.0067(6) -.0083(7)
C16 .0547(10) .0247(7) .0294(8) -.0066(7) .0012(7) -.0037(6)
C21 .0282(6) .0198(6) .0177(6) -.0027(5) .0022(5) -.0028(5)
C22 .0260(6) .0164(6) .0181(6) -.0037(5) .0036(5) .0000(5)
C23 .0269(6) .0225(6) .0208(7) -.0012(5) .0034(5) .0020(5)
C24 .0289(7) .0282(7) .0217(6) -.0070(6) -.0016(5) .0024(5)
C25 .0391(8) .0245(6) .0172(6) -.0095(6) .0041(6) -.0020(5)
C26 .0327(7) .0235(7) .0252(7) -.0025(5) .0096(5) -.0029(5)
C27 .0237(6) .0263(7) .0227(6) -.0025(5) .0029(5) -.0003(5)

loop_
_atom_site_label
_atom_site_fract_x
_atom_site_fract_y
_atom_site_fract_z
_atom_site_U_iso_or_equiv
_atom_site_thermal_displace_type
_atom_site_calc_flag
_atom_site_refinement_flags
_atom_site_occupancy
_atom_site_disorder_group
_atom_site_type_symbol
N1 .33856(19) .64670(12) .26695(7) .0204(2) Uani d . 1 . N
C2 .3634(2) .69365(13) .35698(8) .0193(3) Uani d . 1 . C
H2 .2432 .7670 .3643 .023 Uiso calc R 1 . H
C3 .5980(2) .76918(14) .36510(8) .0212(3) Uani d . 1 . C
H3 .6041 .8448 .4101 .025 Uiso calc R 1 . H
O31 .78355(16) .67233(11) .38428(6) .0258(2) Uani d . 1 . O
H31 .8101 .6301 .3399 .031 Uiso calc R 1 . H
C4 .5950(2) .84167(15) .27928(9) .0221(3) Uani d . 1 . C
H4 .4832 .9231 .2766 .027 Uiso calc R 1 . H
C41 .8231(3) .90298(17) .26002(10) .0303(3) Uani d . 1 . C
H41A .8760 .9762 .3023 .045 Uiso calc R 1 . H
H41B .8037 .9469 .2037 .045 Uiso calc R 1 . H
H41C .9358 .8251 .2617 .045 Uiso calc R 1 . H
C5 .4952(2) .72532(14) .21664(8) .0210(3) Uani d . 1 . C
H5 .6194 .6592 .2031 .025 Uiso calc R 1 . H
C51 .3764(3) .79213(18) .13564(9) .0319(3) Uani d . 1 . C
H51A .3151 .7154 .0970 .048 Uiso calc R 1 . H
H51B .4863 .8498 .1087 .048 Uiso calc R 1 . H
H51C .2515 .8542 .1491 .048 Uiso calc R 1 . H
C11 .1845(2) .54765(14) .23401(8) .0196(3) Uani d . 1 . C
O11 .01529(16) .50974(11) .26522(6) .0237(2) Uani d . 1 . O
O12 .24427(16) .49424(11) .16061(6) .0243(2) Uani d . 1 . O
C13 .0840(2) .40591(15) .10377(8) .0236(3) Uani d . 1 . C
C14 .2112(3) .3901(2) .02719(10) .0362(4) Uani d . 1 . C
H14A .3550 .3388 .0434 .054 Uiso calc R 1 . H
H14B .2434 .4859 .0055 .054 Uiso calc R 1 . H
H14C .1172 .3354 -.0168 .054 Uiso calc R 1 . H
C15 -.1403(3) .4850(2) .08037(10) .0360(4) Uani d . 1 . C
H15A -.1109 .5783 .0549 .054 Uiso calc R 1 . H
H15B -.2144 .5007 .1313 .054 Uiso calc R 1 . H
H15C -.2404 .4271 .0398 .054 Uiso calc R 1 . H
C16 .0486(3) .26004(17) .14342(10) .0366(4) Uani d . 1 . C
H16A .1965 .2126 .1580 .055 Uiso calc R 1 . H
H16B -.0488 .2000 .1032 .055 Uiso calc R 1 . H
H16C -.0249 .2734 .1947 .055 Uiso calc R 1 . H
C21 .3501(2) .57258(14) .42143(8) .0219(3) Uani d . 1 . C
H21A .1995 .5245 .4110 .026 Uiso calc R 1 . H
H21B .4695 .4997 .4153 .026 Uiso calc R 1 . H
C22 .3836(2) .63399(14) .51016(8) .0201(3) Uani d . 1 . C
C23 .5909(2) .61798(14) .56184(9) .0234(3) Uani d . 1 . C
H23 .7125 .5670 .5415 .028 Uiso calc R 1 . H
C24 .6207(2) .67607(16) .64302(9) .0267(3) Uani d . 1 . C
H24 .7626 .6646 .6776 .032 Uiso calc R 1 . H
C25 .4440(3) .75077(15) .67379(8) .0269(3) Uani d . 1 . C
H25 .4646 .7901 .7292 .032 Uiso calc R 1 . H
C26 .2372(3) .76739(15) .62273(9) .0266(3) Uani d . 1 . C
H26 .1158 .8183 .6433 .032 Uiso calc R 1 . H
C27 .2079(2) .70968(15) .54180(9) .0242(3) Uani d . 1 . C
H27 .0659 .7218 .5073 .029 Uiso calc R 1 . H

loop_
_atom_type_symbol
_atom_type_description
_atom_type_scat_dispersion_real
_atom_type_scat_dispersion_imag
_atom_type_scat_source
C C 0.0033 0.0016 'International Tables Vol C Tables 4.2.6.8 and 6.1.1.4'
H H 0.0000 0.0000 'International Tables Vol C Tables 4.2.6.8 and 6.1.1.4'
N N 0.0061 0.0033 'International Tables Vol C Tables 4.2.6.8 and 6.1.1.4'
O O 0.0106 0.0060 'International Tables Vol C Tables 4.2.6.8 and 6.1.1.4'

loop_
_geom_angle_atom_site_label_1
_geom_angle_atom_site_label_2
_geom_angle_atom_site_label_3
_geom_angle
C11 N1 C5 123.81(11)
C11 N1 C2 123.61(11)
C5 N1 C2 112.53(10)
N1 C2 C21 115.20(10)
N1 C2 C3 101.14(10)
C21 C2 C3 113.38(10)
O31 C3 C4 113.26(10)
O31 C3 C2 113.08(11)
C4 C3 C2 102.40(10)
C3 C4 C41 115.64(12)
C3 C4 C5 103.61(10)
C41 C4 C5 114.00(11)
N1 C5 C51 113.87(11)
N1 C5 C4 101.94(10)
C51 C5 C4 111.41(12)
O11 C11 N1 125.59(12)
O11 C11 O12 124.04(12)
N1 C11 O12 110.37(11)
C11 O12 C13 121.11(10)
O12 C13 C14 101.78(12)
O12 C13 C16 110.46(11)
C14 C13 C16 110.89(13)
O12 C13 C15 110.88(11)
C14 C13 C15 110.63(13)
C16 C13 C15 111.78(14)
C22 C21 C2 109.87(10)
C23 C22 C27 118.44(12)
C23 C22 C21 120.98(12)
C27 C22 C21 120.58(12)
C24 C23 C22 120.54(13)
C25 C24 C23 120.40(13)
C26 C25 C24 119.45(12)
C27 C26 C25 120.08(13)
C26 C27 C22 121.09(13)

loop_
_geom_bond_atom_site_label_1
_geom_bond_atom_site_label_2
_geom_bond_site_symmetry_2
_geom_bond_distance
_geom_bond_publ_flag
N1 C11 . 1.3520(16) ?
N1 C5 . 1.4883(16) ?
N1 C2 . 1.4898(15) ?
C2 C21 . 1.5303(17) ?
C2 C3 . 1.5433(18) ?
C3 O31 . 1.4202(16) ?
C3 C4 . 1.5227(19) ?
C4 C41 . 1.5277(19) ?
C4 C5 . 1.5368(18) ?
C5 C51 . 1.5227(19) ?
C11 O11 . 1.2219(17) ?
C11 O12 . 1.3574(16) ?
O12 C13 . 1.4745(15) ?
C13 C14 . 1.518(2) ?
C13 C16 . 1.518(2) ?
C13 C15 . 1.519(2) ?
C21 C22 . 1.5151(17) ?
C22 C23 . 1.396(2) ?
C22 C27 . 1.3979(19) ?
C23 C24 . 1.393(2) ?
C24 C25 . 1.392(2) ?
C25 C26 . 1.390(2) ?
C26 C27 . 1.388(2) ?

loop_
_geom_torsion_atom_site_label_1
_geom_torsion_atom_site_label_2
_geom_torsion_atom_site_label_3
_geom_torsion_atom_site_label_4
_geom_torsion
C11 N1 C2 C21 41.88(16)
C5 N1 C2 C21 -140.53(11)
C11 N1 C2 C3 164.53(12)
C5 N1 C2 C3 -17.88(13)
N1 C2 C3 O31 -85.42(12)
C21 C2 C3 O31 38.49(15)
N1 C2 C3 C4 36.79(12)
C21 C2 C3 C4 160.70(10)
O31 C3 C4 C41 -46.66(16)
C2 C3 C4 C41 -168.76(11)
O31 C3 C4 C5 78.81(13)
C2 C3 C4 C5 -43.28(12)
C11 N1 C5 C51 49.30(17)
C2 N1 C5 C51 -128.28(12)
C11 N1 C5 C4 169.41(12)
C2 N1 C5 C4 -8.18(13)
C3 C4 C5 N1 31.51(12)
C41 C4 C5 N1 158.03(11)
C3 C4 C5 C51 153.33(11)
C41 C4 C5 C51 -80.16(15)
C5 N1 C11 O11 -159.05(13)
C2 N1 C11 O11 18.3(2)
C5 N1 C11 O12 21.31(16)
C2 N1 C11 O12 -161.37(11)
O11 C11 O12 C13 12.20(19)
N1 C11 O12 C13 -168.15(11)
C11 O12 C13 C14 172.54(12)
C11 O12 C13 C16 -69.64(16)
C11 O12 C13 C15 54.84(16)
N1 C2 C21 C22 178.58(10)
C3 C2 C21 C22 62.73(14)
C2 C21 C22 C23 -103.27(14)
C2 C21 C22 C27 75.98(15)
C27 C22 C23 C24 0.10(19)
C21 C22 C23 C24 179.36(12)
C22 C23 C24 C25 0.1(2)
C23 C24 C25 C26 -0.2(2)
C24 C25 C26 C27 0.1(2)
C25 C26 C27 C22 0.1(2)
C23 C22 C27 C26 -0.22(19)
C21 C22 C27 C26 -179.49(12)

loop_
_cod_related_entry_id
_cod_related_entry_database
_cod_related_entry_code
1 ChemSpider 19629567
